data_7011168
loop_
_publ_author_name
'Junyong Zhang'
'Qin Liu'
'Chunying Duan'
'Ying Shao'
'Jian Ding'
'Zehong Miao'
'Xiao-Zeng You'
'Zijian Guo'

_publ_section_title
;
 Structural evidence for the facile chelate-ring opening reactions of
 novel platinum(II)--pyridine carboxamide complexes
;
_journal_issue 4
_journal_name_full 'J. Chem. Soc., Dalton Trans.'
_journal_page_first 591
_journal_page_last 597
_journal_paper_doi 10.1039/b108378n
_journal_year 2002
_chemical_formula_sum 'C26 H23 Cl N4 O2 Pt'
_chemical_formula_weight 654.02
_chemical_name_systematic
; 
? 
;
_space_group_IT_number 4
_symmetry_cell_setting monoclinic
_symmetry_space_group_name_Hall 'P 2yb'
_symmetry_space_group_name_H-M 'P 1 21 1'
_atom_sites_solution_hydrogens geom
_atom_sites_solution_primary direct
_atom_sites_solution_secondary difmap
_audit_creation_method SHELXL-97
_cell_angle_alpha 90.00
_cell_angle_beta 96.82(5)
_cell_angle_gamma 90.00
_cell_formula_units_Z 1
_cell_length_a 9.459(5)
_cell_length_b 13.394(5)
_cell_length_c 10.898(5)
_cell_measurement_reflns_used 25
_cell_measurement_temperature 293(2)
_cell_measurement_theta_max 13.50
_cell_measurement_theta_min 3.56
_cell_volume 1370.9(11)
_computing_cell_refinement 'CAD-4 Software (Enraf-Nonius 1990)'
_computing_data_collection 'CAD-4 Software (Enraf-Nonius 1990)'
_computing_data_reduction 'CAD-4 Software (Enraf-Nonius 1990)'
_computing_molecular_graphics 'Siemens SHELXTL (Siemens, 1995)'
_computing_publication_material 'Siemens SHELXTL (Siemens, 1995)'
_computing_structure_refinement 'Siemens SHELXTL (Siemens, 1995)'
_computing_structure_solution 'Siemens SHELXTL (Siemens, 1995)'
_diffrn_ambient_temperature 293(2)
_diffrn_measured_fraction_theta_full 0.999
_diffrn_measured_fraction_theta_max 0.999
_diffrn_measurement_device_type 'CAD 4'
_diffrn_measurement_method '\w scans'
_diffrn_radiation_monochromator graphite
_diffrn_radiation_source 'fine-focus sealed tube'
_diffrn_radiation_type MoK\a
_diffrn_radiation_wavelength 0.71073
_diffrn_reflns_av_R_equivalents 0.0186
_diffrn_reflns_av_sigmaI/netI 0.0268
_diffrn_reflns_limit_h_max 11
_diffrn_reflns_limit_h_min 0
_diffrn_reflns_limit_k_max 15
_diffrn_reflns_limit_k_min 0
_diffrn_reflns_limit_l_max 12
_diffrn_reflns_limit_l_min -12
_diffrn_reflns_number 2675
_diffrn_reflns_theta_full 24.97
_diffrn_reflns_theta_max 24.97
_diffrn_reflns_theta_min 1.88
_diffrn_standards_decay_% 3.60
_diffrn_standards_interval_count 97
_diffrn_standards_number 3
_exptl_absorpt_coefficient_mu 2.621
_exptl_absorpt_correction_T_max 0.782
_exptl_absorpt_correction_T_min 0.684
_exptl_absorpt_correction_type empirical
_exptl_absorpt_process_details '(North, et.al, 1984)'
_exptl_crystal_colour yellow
_exptl_crystal_density_diffrn 0.792
_exptl_crystal_density_meas 0.823
_exptl_crystal_density_method 'Buoyancy  method'
_exptl_crystal_description prism
_exptl_crystal_F_000 318
_exptl_crystal_size_max 0.15
_exptl_crystal_size_mid 0.10
_exptl_crystal_size_min 0.10
_refine_diff_density_max 1.168
_refine_diff_density_min -0.524
_refine_diff_density_rms 0.119
_refine_ls_abs_structure_details 'Flack H D (1983), Acta Cryst. A39, 876-881'
_refine_ls_abs_structure_Flack 0.00(3)
_refine_ls_extinction_method none
_refine_ls_goodness_of_fit_ref 1.154
_refine_ls_hydrogen_treatment mixed
_refine_ls_matrix_type full
_refine_ls_number_parameters 147
_refine_ls_number_reflns 2517
_refine_ls_number_restraints 11
_refine_ls_restrained_S_all 1.152
_refine_ls_R_factor_all 0.0641
_refine_ls_R_factor_gt 0.0508
_refine_ls_shift/su_max 0.001
_refine_ls_shift/su_mean 0.000
_refine_ls_structure_factor_coef Fsqd
_refine_ls_weighting_details 'calc w=1/[\s^2^(Fo^2^)+(0.0996P)^2^+1.6747P] where P=(Fo^2^+2Fc^2^)/3'
_refine_ls_weighting_scheme calc
_refine_ls_wR_factor_gt 0.1410
_refine_ls_wR_factor_ref 0.1570
_reflns_number_gt 2161
_reflns_number_total 2517
_reflns_threshold_expression >2sigma(I)
_cod_data_source_file b108378n.txt
_cod_data_source_block 2
_cod_depositor_comments
;
The following automatic conversions were performed:
'_symmetry_cell_setting' value 'Monoclinic' changed to 'monoclinic'
according to '/home/saulius/struct/CIF-dictionaries/cif_core.dic'
dictionary named 'cif_core.dic' version 2.4.1 from 2010-06-29.

Automatic conversion script
Id: cif_fix_enum 1527 2010-12-29 10:47:43Z saulius 
;
_cod_original_sg_symbol_H-M P2(1)
_cod_database_code 7011168

loop_
_symmetry_equiv_pos_as_xyz
'x, y, z'
'-x, y+1/2, -z'

loop_
_atom_site_label
_atom_site_type_symbol
_atom_site_fract_x
_atom_site_fract_y
_atom_site_fract_z
_atom_site_U_iso_or_equiv
_atom_site_adp_type
_atom_site_occupancy
_atom_site_symmetry_multiplicity
_atom_site_calc_flag
_atom_site_refinement_flags
_atom_site_disorder_assembly
_atom_site_disorder_group
Pt1 Pt 0.84253(2) 0.98351(8) 0.949259(19) 0.03767(5) Uani 0.50 1 d P . .
Cl1 Cl 0.6877(3) 1.0845(2) 1.0462(2) 0.0725(7) Uani 0.50 1 d P . .
N1 N 0.6630(7) 0.9081(5) 0.8683(6) 0.0489(15) Uiso 0.50 1 d P . .
C2 C 0.6541(10) 0.8168(7) 0.9070(8) 0.058(2) Uiso 0.50 1 d P . .
H2A H 0.7276 0.7914 0.9625 0.069 Uiso 0.50 1 calc PR . .
C3 C 0.5387(10) 0.7558(8) 0.8684(9) 0.066(2) Uiso 0.50 1 d P . .
H3A H 0.5346 0.6905 0.8968 0.079 Uiso 0.50 1 calc PR . .
C4 C 0.4307(12) 0.7948(9) 0.7869(10) 0.073(3) Uiso 0.50 1 d P . .
H4A H 0.3528 0.7567 0.7548 0.088 Uiso 0.50 1 calc PR . .
C5 C 0.4450(10) 0.8963(8) 0.7547(8) 0.060(2) Uiso 0.50 1 d P . .
H5A H 0.3704 0.9280 0.7066 0.072 Uiso 0.50 1 calc PR . .
C6 C 0.5645(8) 0.9478(5) 0.7923(7) 0.0412(16) Uiso 0.50 1 d P . .
C7 C 0.5820(8) 1.0541(6) 0.7440(7) 0.0476(18) Uiso 0.50 1 d P . .
O7 O 0.6986(7) 1.0781(5) 0.7066(6) 0.0673(17) Uiso 0.50 1 d P . .
N8 N 0.4689(7) 1.1133(5) 0.7419(6) 0.0431(14) Uiso 0.50 1 d P . .
H8A H 0.3933 1.0874 0.7652 0.052 Uiso 0.50 1 calc PR . .
C9 C 0.4602(8) 1.2139(6) 0.7056(7) 0.0465(17) Uiso 0.50 1 d P . .
C10 C 0.5611(10) 1.2556(8) 0.6185(9) 0.065(2) Uiso 0.50 1 d P . .
H10A H 0.6284 1.2170 0.5846 0.078 Uiso 0.50 1 calc PR . .
C11 C 0.5409(5) 1.3628(2) 0.5940(6) 0.064(2) Uiso 0.50 1 d PD . .
H11A H 0.5932 1.3901 0.5352 0.077 Uiso 0.50 1 calc PR . .
C12 C 0.4520(5) 1.4285(2) 0.6487(5) 0.071(3) Uiso 0.50 1 d PD . .
C13 C 0.3579(5) 1.3808(3) 0.7193(5) 0.071(3) Uiso 0.50 1 d PD . .
H13A H 0.2857 1.4182 0.7479 0.085 Uiso 0.50 1 calc PR . .
C14 C 0.3683(10) 1.2744(8) 0.7500(9) 0.066(2) Uiso 0.50 1 d P . .
H14A H 0.3076 1.2483 0.8030 0.079 Uiso 0.50 1 calc PR . .
C15 C 0.4354(6) 1.5364(2) 0.6128(6) 0.107(4) Uiso 0.50 1 d PD . .
H15A H 0.5105 1.5553 0.5654 0.161 Uiso 0.50 1 calc PR . .
H15B H 0.4400 1.5768 0.6859 0.161 Uiso 0.50 1 calc PR . .
H15C H 0.3451 1.5461 0.5640 0.161 Uiso 0.50 1 calc PR . .
N1' N 1.0271(8) 1.0530(6) 1.0230(7) 0.0590(18) Uiso 0.50 1 d P . .
C2' C 1.0396(9) 1.1331(7) 1.0922(8) 0.055(2) Uiso 0.50 1 d P . .
H2'A H 0.9549 1.1631 1.1159 0.066 Uiso 0.50 1 d PR . .
C3' C 1.1697(14) 1.1717(11) 1.1383(13) 0.096(4) Uiso 0.50 1 d P . .
H3'A H 1.1764 1.2278 1.1890 0.115 Uiso 0.50 1 calc PR . .
C4' C 1.2897(12) 1.1247(9) 1.1070(10) 0.076(3) Uiso 0.50 1 d P . .
H4'A H 1.3787 1.1522 1.1320 0.091 Uiso 0.50 1 calc PR . .
C5' C 1.2810(11) 1.0429(8) 1.0434(9) 0.071(3) Uiso 0.50 1 d P . .
H5'A H 1.3636 1.0097 1.0284 0.085 Uiso 0.50 1 calc PR . .
C6' C 1.1431(8) 1.0025(7) 0.9953(7) 0.0562(19) Uiso 0.50 1 d P . .
C7' C 1.1171(9) 0.9206(6) 0.9038(7) 0.0492(19) Uiso 0.50 1 d P . .
O7' O 1.2267(10) 0.8839(8) 0.8701(9) 0.109(3) Uiso 0.50 1 d P . .
N8' N 0.9850(9) 0.9016(7) 0.8780(7) 0.064(2) Uiso 0.50 1 d P . .
C9' C 0.9454(8) 0.8212(6) 0.7866(7) 0.0461(18) Uiso 0.50 1 d P . .
C10' C 0.9880(10) 0.7243(7) 0.8206(9) 0.062(2) Uiso 0.50 1 d P . .
H10B H 1.0439 0.7089 0.8976 0.074 Uiso 0.50 1 d PR . .
C11' C 0.9419(8) 0.6501(6) 0.7323(4) 0.066(2) Uiso 0.50 1 d PD . .
H11B H 0.9673 0.5844 0.7515 0.080 Uiso 0.50 1 calc PR . .
C12' C 0.8596(12) 0.6685(4) 0.6164(6) 0.084(3) Uiso 0.50 1 d PD . .
C13' C 0.8219(10) 0.7657(3) 0.5968(7) 0.067(2) Uiso 0.50 1 d PD . .
H13B H 0.7654 0.7815 0.5236 0.080 Uiso 0.50 1 calc PR . .
C14' C 0.8620(9) 0.8435(8) 0.6786(8) 0.060(2) Uiso 0.50 1 d P . .
H14B H 0.8329 0.9087 0.6604 0.072 Uiso 0.50 1 calc PR . .
C15' C 0.8314(10) 0.5862(3) 0.5233(4) 0.114(5) Uiso 0.50 1 d PD . .
H15D H 0.7748 0.6115 0.4509 0.172 Uiso 0.50 1 calc PR . .
H15E H 0.7810 0.5331 0.5582 0.172 Uiso 0.50 1 calc PR . .
H15F H 0.9201 0.5615 0.5010 0.172 Uiso 0.50 1 calc PR . .

loop_
_atom_site_aniso_label
_atom_site_aniso_U_11
_atom_site_aniso_U_22
_atom_site_aniso_U_33
_atom_site_aniso_U_23
_atom_site_aniso_U_13
_atom_site_aniso_U_12
Pt1 0.03125(9) 0.03702(10) 0.04500(10) -0.0002(3) 0.00556(8) 0.0001(2)
Cl1 0.0693(12) 0.0685(14) 0.0820(14) -0.0235(11) 0.0186(11) 0.0132(11)

loop_
_atom_type_symbol
_atom_type_description
_atom_type_scat_dispersion_real
_atom_type_scat_dispersion_imag
_atom_type_scat_source
C C 0.0033 0.0016 'International Tables Vol C Tables 4.2.6.8 and 6.1.1.4'
H H 0.0000 0.0000 'International Tables Vol C Tables 4.2.6.8 and 6.1.1.4'
N N 0.0061 0.0033 'International Tables Vol C Tables 4.2.6.8 and 6.1.1.4'
O O 0.0106 0.0060 'International Tables Vol C Tables 4.2.6.8 and 6.1.1.4'
Cl Cl 0.1484 0.1585 'International Tables Vol C Tables 4.2.6.8 and 6.1.1.4'
Pt Pt -1.7033 8.3905 'International Tables Vol C Tables 4.2.6.8 and 6.1.1.4'

loop_
_geom_angle_atom_site_label_1
_geom_angle_atom_site_label_2
_geom_angle_atom_site_label_3
_geom_angle
_geom_angle_site_symmetry_1
_geom_angle_site_symmetry_3
_geom_angle_publ_flag
N8' Pt1 N1' 79.4(3) . . ?
N8' Pt1 N1 97.2(3) . . ?
N1' Pt1 N1 176.6(3) . . ?
N8' Pt1 Cl1 175.4(2) . . ?
N1' Pt1 Cl1 96.3(2) . . ?
N1 Pt1 Cl1 87.1(2) . . ?
C6 N1 C2 121.8(7) . . ?
C6 N1 Pt1 124.4(6) . . ?
C2 N1 Pt1 113.6(6) . . ?
N1 C2 C3 122.3(8) . . ?
C4 C3 C2 118.0(10) . . ?
C3 C4 C5 116.1(10) . . ?
C6 C5 C4 121.2(9) . . ?
N1 C6 C5 120.2(8) . . ?
N1 C6 C7 120.3(7) . . ?
C5 C6 C7 119.5(7) . . ?
O7 C7 N8 125.1(8) . . ?
O7 C7 C6 118.7(7) . . ?
N8 C7 C6 116.1(7) . . ?
C7 N8 C9 126.7(7) . . ?
C14 C9 N8 120.3(8) . . ?
C14 C9 C10 119.4(8) . . ?
N8 C9 C10 120.3(7) . . ?
C11 C10 C9 113.1(8) . . ?
C12 C11 C10 127.5(6) . . ?
C13 C12 C11 113.7(4) . . ?
C13 C12 C15 122.0(4) . . ?
C11 C12 C15 123.0(4) . . ?
C12 C13 C14 122.7(6) . . ?
C9 C14 C13 122.8(9) . . ?
C2' N1' C6' 121.2(8) . . ?
C2' N1' Pt1 127.6(6) . . ?
C6' N1' Pt1 111.1(6) . . ?
N1' C2' C3' 122.4(10) . . ?
N1' C2' C10' 164.9(9) . 2_757 ?
C3' C2' C10' 72.2(8) . 2_757 ?
N1' C2' C11' 131.7(7) . 2_757 ?
C3' C2' C11' 67.5(7) . 2_757 ?
C10' C2' C11' 46.5(5) 2_757 2_757 ?
C2' C3' C4' 117.8(12) . . ?
C2' C3' C10' 59.6(7) . 2_757 ?
C4' C3' C10' 176.4(13) . 2_757 ?
C2' C3' C11' 70.0(7) . 2_757 ?
C4' C3' C11' 131.9(11) . 2_757 ?
C10' C3' C11' 45.6(5) 2_757 2_757 ?
C5' C4' C3' 121.2(12) . . ?
C4' C5' C6' 120.4(10) . . ?
N1' C6' C5' 116.8(8) . . ?
N1' C6' C7' 116.4(7) . . ?
C5' C6' C7' 126.1(8) . . ?
O7' C7' N8' 133.4(9) . . ?
O7' C7' C6' 114.4(8) . . ?
N8' C7' C6' 112.1(8) . . ?
C7' N8' C9' 117.1(8) . . ?
C7' N8' Pt1 120.1(7) . . ?
C9' N8' Pt1 122.6(6) . . ?
C14' C9' C10' 123.3(8) . . ?
C14' C9' N8' 119.4(8) . . ?
C10' C9' N8' 117.1(7) . . ?
C9' C10' C11' 114.6(8) . . ?
C9' C10' C2' 144.2(9) . 2_747 ?
C11' C10' C2' 78.9(6) . 2_747 ?
C9' C10' C3' 102.3(8) . 2_747 ?
C11' C10' C3' 71.9(7) . 2_747 ?
C2' C10' C3' 48.2(6) 2_747 2_747 ?
C10' C11' C12' 125.0(7) . . ?
C10' C11' C3' 62.5(6) . 2_747 ?
C12' C11' C3' 110.0(7) . 2_747 ?
C10' C11' C2' 54.6(5) . 2_747 ?
C12' C11' C2' 152.0(7) . 2_747 ?
C3' C11' C2' 42.4(5) 2_747 2_747 ?
C13' C12' C11' 114.2(6) . . ?
C13' C12' C15' 125.1(6) . . ?
C11' C12' C15' 120.6(6) . . ?
C12' C13' C14' 124.6(8) . . ?
C9' C14' C13' 118.1(9) . . ?

loop_
_geom_bond_atom_site_label_1
_geom_bond_atom_site_label_2
_geom_bond_distance
_geom_bond_site_symmetry_2
_geom_bond_publ_flag
Pt1 N8' 1.968(9) . ?
Pt1 N1' 2.056(7) . ?
Pt1 N1 2.080(7) . ?
Pt1 Cl1 2.336(3) . ?
N1 C6 1.287(10) . ?
N1 C2 1.299(12) . ?
C2 C3 1.388(13) . ?
C3 C4 1.375(14) . ?
C4 C5 1.415(15) . ?
C5 C6 1.346(12) . ?
C6 C7 1.534(11) . ?
C7 O7 1.261(10) . ?
C7 N8 1.330(10) . ?
N8 C9 1.404(10) . ?
C9 C14 1.321(13) . ?
C9 C10 1.529(13) . ?
C10 C11 1.469(11) . ?
C11 C12 1.399(6) . ?
C12 C13 1.398(6) . ?
C12 C15 1.501(4) . ?
C13 C14 1.464(11) . ?
N1' C2' 1.308(12) . ?
N1' C6' 1.353(11) . ?
C2' C3' 1.374(16) . ?
C2' C10' 1.589(13) 2_757 ?
C2' C11' 1.913(10) 2_757 ?
C3' C4' 1.376(18) . ?
C3' C10' 1.756(17) 2_757 ?
C3' C11' 1.882(16) 2_757 ?
C4' C5' 1.294(16) . ?
C5' C6' 1.451(13) . ?
C6' C7' 1.483(12) . ?
C7' O7' 1.242(13) . ?
C7' N8' 1.273(11) . ?
N8' C9' 1.485(12) . ?
C9' C14' 1.370(11) . ?
C9' C10' 1.396(13) . ?
C10' C11' 1.415(11) . ?
C10' C2' 1.589(13) 2_747 ?
C10' C3' 1.756(17) 2_747 ?
C11' C12' 1.425(9) . ?
C11' C3' 1.882(16) 2_747 ?
C11' C2' 1.913(10) 2_747 ?
C12' C13' 1.361(7) . ?
C12' C15' 1.500(6) . ?
C13' C14' 1.394(11) . ?
